data_4029986
loop_
_publ_author_name
'Busacca, Carl A.'
'Milligan, John A.'
'Rattanangkool, Eakkaphon'
'Ramavarapu, Cyrus'
'Chen, Anji'
'Saha, Anjan K.'
'Li, Zhibin'
'Lee, Heewon'
'Geib, Steven J.'
'Wang, Guijun'
'Senanayake, Chris H.'
'Wipf, Peter'

_publ_section_title
;
 Synthesis of phosphaguanidines by hydrophosphination of carbodiimides
 with phosphine boranes.
;
_journal_issue 20
_journal_name_full 'The Journal of organic chemistry'
_journal_page_first 9878
_journal_page_last 9887
_journal_paper_doi 10.1021/jo501841s
_journal_volume 79
_journal_year 2014
_chemical_formula_moiety 'C25 H49 B N2 P, B F4'
_chemical_formula_sum 'C25 H49 B2 F4 N2 P'
_chemical_formula_weight 506.25
_chemical_name_systematic
;
 ?
;
_space_group_crystal_system monoclinic
_space_group_IT_number 14
_space_group_name_Hall '-P 2yn'
_space_group_name_H-M_alt 'P 1 21/n 1'
_symmetry_space_group_name_Hall '-P 2yn'
_symmetry_space_group_name_H-M 'P 1 21/n 1'
_atom_sites_solution_hydrogens mixed
_audit_creation_method SHELXL-2013
_cell_angle_alpha 90
_cell_angle_beta 92.0953(12)
_cell_angle_gamma 90
_cell_formula_units_Z 4
_cell_length_a 12.0541(3)
_cell_length_b 16.1202(4)
_cell_length_c 15.0576(3)
_cell_measurement_temperature 180(2)
_cell_volume 2923.95(12)
_computing_structure_refinement 'SHELXL-2013 (Sheldrick, 2013)'
_diffrn_ambient_temperature 180(2)
_diffrn_measured_fraction_theta_full 1.000
_diffrn_measured_fraction_theta_max 0.999
_diffrn_measurement_device_type 'Bruker Apex II CCD'
_diffrn_radiation_type CuK\a
_diffrn_radiation_wavelength 1.54178
_diffrn_reflns_av_unetI/netI 0.0348
_diffrn_reflns_Laue_measured_fraction_full 1.000
_diffrn_reflns_Laue_measured_fraction_max 0.999
_diffrn_reflns_limit_h_max 14
_diffrn_reflns_limit_h_min -14
_diffrn_reflns_limit_k_max 19
_diffrn_reflns_limit_k_min 0
_diffrn_reflns_limit_l_max 18
_diffrn_reflns_limit_l_min 0
_diffrn_reflns_number 9574
_diffrn_reflns_point_group_measured_fraction_full 1.000
_diffrn_reflns_point_group_measured_fraction_max 0.999
_diffrn_reflns_theta_full 67.679
_diffrn_reflns_theta_max 68.422
_diffrn_reflns_theta_min 4.019
_diffrn_source 'IMuS micro-focus source'
_exptl_absorpt_coefficient_mu 1.174
_exptl_absorpt_correction_T_max 0.872
_exptl_absorpt_correction_T_min 0.808
_exptl_absorpt_correction_type multi-scan
_exptl_absorpt_process_details 'Bruker Twinabs'
_exptl_crystal_colour colorless
_exptl_crystal_density_diffrn 1.150
_exptl_crystal_description chunk
_exptl_crystal_F_000 1096
_exptl_crystal_size_max 0.190
_exptl_crystal_size_mid 0.150
_exptl_crystal_size_min 0.120
_refine_diff_density_max 0.414
_refine_diff_density_min -0.281
_refine_diff_density_rms 0.044
_refine_ls_extinction_method none
_refine_ls_goodness_of_fit_ref 1.381
_refine_ls_hydrogen_treatment mixed
_refine_ls_matrix_type full
_refine_ls_number_parameters 328
_refine_ls_number_reflns 9574
_refine_ls_number_restraints 0
_refine_ls_restrained_S_all 1.381
_refine_ls_R_factor_all 0.0601
_refine_ls_R_factor_gt 0.0468
_refine_ls_shift/su_max 0.001
_refine_ls_shift/su_mean 0.000
_refine_ls_structure_factor_coef Fsqd
_refine_ls_weighting_details 'w=1/[\s^2^(Fo^2^)+(0.0680P)^2^] where P=(Fo^2^+2Fc^2^)/3'
_refine_ls_weighting_scheme calc
_refine_ls_wR_factor_gt 0.1300
_refine_ls_wR_factor_ref 0.1374
_reflns_Friedel_coverage 0.000
_reflns_number_gt 8008
_reflns_number_total 9574
_reflns_threshold_expression 'I > 2\s(I)'
_cod_data_source_file jo501841s_si_001.cif
_cod_data_source_block compound_21
_cod_depositor_comments 'Adding full bibliography for 4029984--4029987.cif.'
_cod_database_code 4029986
_shelx_space_group_comment
;
The symmetry employed for this shelxl refinement is uniquely defined
by the following loop, which should always be used as a source of
symmetry information in preference to the above space-group names.
They are only intended as comments.
;
_shelx_estimated_absorpt_t_min 0.808
_shelx_estimated_absorpt_t_max 0.872
_shelxl_version_number 2013-4

loop_
_space_group_symop_operation_xyz
'x, y, z'
'-x+1/2, y+1/2, -z+1/2'
'-x, -y, -z'
'x-1/2, -y-1/2, z-1/2'

loop_
_atom_site_label
_atom_site_type_symbol
_atom_site_fract_x
_atom_site_fract_y
_atom_site_fract_z
_atom_site_U_iso_or_equiv
_atom_site_adp_type
_atom_site_occupancy
_atom_site_site_symmetry_order
_atom_site_calc_flag
_atom_site_refinement_flags_posn
_atom_site_refinement_flags_adp
P1 P 0.73288(4) 0.20888(3) 0.53514(3) 0.02680(15) Uani 1 1 d . .
N1 N 0.75376(14) 0.37049(11) 0.60853(10) 0.0330(4) Uani 1 1 d . .
H1N H 0.7586(18) 0.4195(16) 0.6009(16) 0.040(6) Uiso 1 1 d . .
C1 C 0.96303(17) 0.22337(14) 0.55496(18) 0.0452(6) Uani 1 1 d . .
H1A H 0.9675 0.2132 0.4904 0.054 Uiso 1 1 calc R U
H1B H 0.9527 0.2837 0.5641 0.054 Uiso 1 1 calc R U
F1 F 0.76990(15) 0.13600(10) 0.78558(10) 0.0766(5) Uani 1 1 d . .
B1 B 0.7782(3) 0.09909(17) 0.86832(18) 0.0542(8) Uani 1 1 d . .
N2 N 0.72945(14) 0.35777(10) 0.45672(11) 0.0325(4) Uani 1 1 d . .
H2N H 0.7259(18) 0.3227(15) 0.4143(18) 0.043(7) Uiso 1 1 d . .
C2 C 1.07055(19) 0.19561(16) 0.6021(2) 0.0595(7) Uani 1 1 d . .
H2A H 1.1339 0.2244 0.5755 0.071 Uiso 1 1 calc R U
H2B H 1.0692 0.2116 0.6655 0.071 Uiso 1 1 calc R U
F2 F 0.69015(14) 0.04416(9) 0.87708(11) 0.0687(4) Uani 1 1 d . .
C3 C 1.08718(18) 0.10302(15) 0.59521(17) 0.0458(6) Uani 1 1 d . .
H3A H 1.1546 0.0869 0.6306 0.055 Uiso 1 1 calc R U
H3B H 1.0986 0.0880 0.5325 0.055 Uiso 1 1 calc R U
F3 F 0.77869(16) 0.15727(9) 0.93442(11) 0.0794(5) Uani 1 1 d . .
C4 C 0.98875(18) 0.05588(16) 0.62831(19) 0.0506(6) Uani 1 1 d . .
H4A H 0.9826 0.0655 0.6929 0.061 Uiso 1 1 calc R U
H4B H 0.9999 -0.0043 0.6188 0.061 Uiso 1 1 calc R U
F4 F 0.87055(18) 0.04995(13) 0.87643(16) 0.1005(7) Uani 1 1 d . .
C5 C 0.88235(17) 0.08340(13) 0.57994(19) 0.0459(6) Uani 1 1 d . .
H5A H 0.8188 0.0528 0.6038 0.055 Uiso 1 1 calc R U
H5B H 0.8864 0.0699 0.5160 0.055 Uiso 1 1 calc R U
C6 C 0.86364(15) 0.17631(12) 0.59062(13) 0.0293(4) Uani 1 1 d . .
H6A H 0.8593 0.1887 0.6555 0.035 Uiso 1 1 calc R U
C7 C 0.5883(2) 0.09087(15) 0.6026(2) 0.0587(8) Uani 1 1 d . .
H7A H 0.5669 0.0732 0.5414 0.070 Uiso 1 1 calc R U
H7B H 0.6552 0.0593 0.6222 0.070 Uiso 1 1 calc R U
C8 C 0.4942(2) 0.07218(18) 0.6640(2) 0.0656(9) Uani 1 1 d . .
H8A H 0.4760 0.0124 0.6605 0.079 Uiso 1 1 calc R U
H8B H 0.5186 0.0848 0.7260 0.079 Uiso 1 1 calc R U
C9 C 0.39146(19) 0.12236(18) 0.63972(19) 0.0563(7) Uani 1 1 d . .
H9A H 0.3350 0.1128 0.6848 0.068 Uiso 1 1 calc R U
H9B H 0.3601 0.1032 0.5816 0.068 Uiso 1 1 calc R U
C10 C 0.41609(19) 0.21424(17) 0.6345(2) 0.0552(7) Uani 1 1 d . .
H10A H 0.4355 0.2354 0.6948 0.066 Uiso 1 1 calc R U
H10B H 0.3486 0.2438 0.6123 0.066 Uiso 1 1 calc R U
C11 C 0.51084(16) 0.23259(14) 0.57355(16) 0.0397(5) Uani 1 1 d . .
H11A H 0.5277 0.2927 0.5750 0.048 Uiso 1 1 calc R U
H11B H 0.4886 0.2174 0.5117 0.048 Uiso 1 1 calc R U
C12 C 0.61460(16) 0.18340(12) 0.60323(13) 0.0309(4) Uani 1 1 d . .
H12A H 0.6345 0.1996 0.6659 0.037 Uiso 1 1 calc R U
C13 C 0.73887(15) 0.32474(11) 0.53658(12) 0.0279(4) Uani 1 1 d . .
C14 C 0.6671(2) 0.46339(14) 0.34972(16) 0.0455(6) Uani 1 1 d . .
H14A H 0.5884 0.4507 0.3606 0.055 Uiso 1 1 calc R U
H14B H 0.6914 0.4272 0.3010 0.055 Uiso 1 1 calc R U
C15 C 0.6780(2) 0.55434(15) 0.32248(18) 0.0589(7) Uani 1 1 d . .
H15A H 0.6354 0.5637 0.2659 0.071 Uiso 1 1 calc R U
H15B H 0.6458 0.5900 0.3684 0.071 Uiso 1 1 calc R U
C16 C 0.7974(2) 0.57870(16) 0.31101(16) 0.0569(7) Uani 1 1 d . .
H16A H 0.8014 0.6387 0.2972 0.068 Uiso 1 1 calc R U
H16B H 0.8272 0.5478 0.2603 0.068 Uiso 1 1 calc R U
C17 C 0.8682(2) 0.56057(15) 0.39427(17) 0.0526(6) Uani 1 1 d . .
H17A H 0.8444 0.5967 0.4432 0.063 Uiso 1 1 calc R U
H17B H 0.9468 0.5733 0.3831 0.063 Uiso 1 1 calc R U
C18 C 0.85816(19) 0.46994(14) 0.42199(16) 0.0438(5) Uani 1 1 d . .
H18A H 0.8904 0.4340 0.3762 0.053 Uiso 1 1 calc R U
H18B H 0.9008 0.4609 0.4786 0.053 Uiso 1 1 calc R U
C19 C 0.73767(17) 0.44611(11) 0.43351(13) 0.0326(4) Uani 1 1 d . .
H19A H 0.7081 0.4797 0.4832 0.039 Uiso 1 1 calc R U
C20 C 0.65632(18) 0.37163(14) 0.74970(14) 0.0389(5) Uani 1 1 d . .
H20A H 0.5880 0.3524 0.7175 0.047 Uiso 1 1 calc R U
H20B H 0.6549 0.4330 0.7518 0.047 Uiso 1 1 calc R U
C21 C 0.66051(19) 0.33682(15) 0.84361(14) 0.0440(5) Uani 1 1 d . .
H21A H 0.5955 0.3572 0.8755 0.053 Uiso 1 1 calc R U
H21B H 0.6559 0.2756 0.8408 0.053 Uiso 1 1 calc R U
C22 C 0.7661(2) 0.36165(14) 0.89481(14) 0.0461(6) Uani 1 1 d . .
H22A H 0.7692 0.3329 0.9529 0.055 Uiso 1 1 calc R U
H22B H 0.7647 0.4221 0.9063 0.055 Uiso 1 1 calc R U
C23 C 0.86914(19) 0.34039(15) 0.84469(15) 0.0445(6) Uani 1 1 d . .
H23A H 0.8784 0.2794 0.8437 0.053 Uiso 1 1 calc R U
H23B H 0.9349 0.3643 0.8766 0.053 Uiso 1 1 calc R U
C24 C 0.86404(18) 0.37282(14) 0.74934(14) 0.0399(5) Uani 1 1 d . .
H24A H 0.8654 0.4342 0.7497 0.048 Uiso 1 1 calc R U
H24B H 0.9295 0.3530 0.7177 0.048 Uiso 1 1 calc R U
C25 C 0.75805(16) 0.34242(11) 0.70144(12) 0.0305(4) Uani 1 1 d . .
H25A H 0.7587 0.2804 0.7018 0.037 Uiso 1 1 calc R U
B2 B 0.7180(2) 0.17385(16) 0.41319(17) 0.0408(6) Uani 1 1 d . .
H26A H 0.644(2) 0.2020(16) 0.3881(18) 0.057(7) Uiso 1 1 d . .
H26B H 0.791(2) 0.1935(16) 0.3807(18) 0.055(7) Uiso 1 1 d . .
H26C H 0.707(2) 0.1069(17) 0.4186(18) 0.063(7) Uiso 1 1 d . .

loop_
_atom_site_aniso_label
_atom_site_aniso_U_11
_atom_site_aniso_U_22
_atom_site_aniso_U_33
_atom_site_aniso_U_23
_atom_site_aniso_U_13
_atom_site_aniso_U_12
P1 0.0311(3) 0.0230(2) 0.0266(3) -0.00249(19) 0.00448(18) -0.00405(18)
N1 0.0547(12) 0.0211(9) 0.0236(8) -0.0009(7) 0.0055(7) -0.0019(7)
C1 0.0299(12) 0.0322(12) 0.0745(17) -0.0004(11) 0.0158(10) -0.0051(8)
F1 0.1340(16) 0.0582(10) 0.0383(8) 0.0152(7) 0.0129(8) -0.0031(9)
B1 0.097(3) 0.0299(13) 0.0365(14) 0.0041(11) 0.0117(13) 0.0010(13)
N2 0.0463(11) 0.0276(9) 0.0238(8) -0.0019(7) 0.0049(7) -0.0043(7)
C2 0.0297(14) 0.0542(16) 0.095(2) -0.0173(15) 0.0073(12) -0.0086(10)
F2 0.1045(14) 0.0451(9) 0.0566(10) 0.0025(7) 0.0055(8) -0.0095(8)
C3 0.0267(13) 0.0554(15) 0.0556(15) -0.0003(12) 0.0051(9) 0.0037(9)
F3 0.1492(17) 0.0434(9) 0.0464(9) -0.0072(7) 0.0159(9) -0.0188(9)
C4 0.0327(14) 0.0520(15) 0.0677(17) 0.0185(12) 0.0096(11) 0.0071(10)
F4 0.1044(17) 0.0903(15) 0.1069(18) 0.0075(12) 0.0069(12) 0.0273(11)
C5 0.0286(13) 0.0305(11) 0.0786(17) 0.0056(11) 0.0020(10) -0.0039(8)
C6 0.0263(11) 0.0320(11) 0.0300(10) -0.0052(8) 0.0071(7) -0.0038(7)
C7 0.0378(15) 0.0362(13) 0.103(2) 0.0216(14) 0.0195(13) -0.0015(10)
C8 0.0331(15) 0.0656(18) 0.098(2) 0.0456(17) 0.0075(13) -0.0059(11)
C9 0.0271(13) 0.0738(18) 0.0682(17) 0.0257(14) 0.0032(10) -0.0070(11)
C10 0.0316(13) 0.0640(17) 0.0704(18) 0.0056(14) 0.0090(11) 0.0025(11)
C11 0.0293(12) 0.0373(12) 0.0523(14) 0.0080(10) -0.0003(9) 0.0007(8)
C12 0.0232(11) 0.0361(11) 0.0333(11) 0.0038(9) 0.0017(7) -0.0033(7)
C13 0.0322(11) 0.0269(9) 0.0250(9) -0.0012(7) 0.0063(7) -0.0023(7)
C14 0.0553(16) 0.0392(13) 0.0415(13) 0.0065(10) -0.0070(10) 0.0020(10)
C15 0.085(2) 0.0428(14) 0.0484(15) 0.0095(12) -0.0107(12) 0.0092(12)
C16 0.099(2) 0.0374(13) 0.0353(12) 0.0097(11) 0.0120(12) -0.0021(12)
C17 0.0663(18) 0.0456(14) 0.0466(14) 0.0091(11) 0.0109(11) -0.0154(11)
C18 0.0485(15) 0.0409(13) 0.0421(12) 0.0084(10) 0.0039(9) -0.0038(10)
C19 0.0477(13) 0.0251(10) 0.0253(9) 0.0032(8) 0.0055(8) -0.0008(8)
C20 0.0427(14) 0.0425(12) 0.0319(11) -0.0020(9) 0.0062(8) 0.0063(9)
C21 0.0534(16) 0.0468(13) 0.0328(12) 0.0000(10) 0.0142(9) 0.0079(10)
C22 0.0788(19) 0.0349(12) 0.0246(10) -0.0021(9) 0.0024(10) 0.0018(10)
C23 0.0526(16) 0.0430(13) 0.0372(12) 0.0055(10) -0.0064(9) -0.0050(10)
C24 0.0452(14) 0.0400(12) 0.0347(11) 0.0026(10) 0.0032(9) -0.0062(9)
C25 0.0451(13) 0.0246(9) 0.0220(9) -0.0020(7) 0.0042(8) -0.0006(8)
B2 0.0524(18) 0.0377(13) 0.0322(12) -0.0092(11) 0.0015(10) -0.0059(11)

loop_
_atom_type_symbol
_atom_type_description
_atom_type_scat_dispersion_real
_atom_type_scat_dispersion_imag
_atom_type_scat_source
C C 0.0181 0.0091 'International Tables Vol C Tables 4.2.6.8 and 6.1.1.4'
H H 0.0000 0.0000 'International Tables Vol C Tables 4.2.6.8 and 6.1.1.4'
B B 0.0090 0.0039 'International Tables Vol C Tables 4.2.6.8 and 6.1.1.4'
N N 0.0311 0.0180 'International Tables Vol C Tables 4.2.6.8 and 6.1.1.4'
F F 0.0727 0.0534 'International Tables Vol C Tables 4.2.6.8 and 6.1.1.4'
P P 0.2955 0.4335 'International Tables Vol C Tables 4.2.6.8 and 6.1.1.4'

loop_
_geom_angle_atom_site_label_1
_geom_angle_atom_site_label_2
_geom_angle_atom_site_label_3
_geom_angle
C12 P1 C6 110.75(9)
C12 P1 C13 104.36(9)
C6 P1 C13 104.40(9)
C12 P1 B2 114.88(11)
C6 P1 B2 113.56(11)
C13 P1 B2 107.86(10)
C13 N1 C25 127.55(16)
C13 N1 H1N 116.3(18)
C25 N1 H1N 116.1(18)
C2 C1 C6 110.8(2)
C2 C1 H1A 109.5
C6 C1 H1A 109.5
C2 C1 H1B 109.5
C6 C1 H1B 109.5
H1A C1 H1B 108.1
F3 B1 F4 110.5(3)
F3 B1 F1 111.1(2)
F4 B1 F1 111.2(2)
F3 B1 F2 110.5(2)
F4 B1 F2 104.1(2)
F1 B1 F2 109.2(2)
C13 N2 C19 127.20(17)
C13 N2 H2N 114.6(16)
C19 N2 H2N 117.8(16)
C3 C2 C1 111.81(19)
C3 C2 H2A 109.3
C1 C2 H2A 109.3
C3 C2 H2B 109.3
C1 C2 H2B 109.3
H2A C2 H2B 107.9
C2 C3 C4 111.54(19)
C2 C3 H3A 109.3
C4 C3 H3A 109.3
C2 C3 H3B 109.3
C4 C3 H3B 109.3
H3A C3 H3B 108.0
C3 C4 C5 110.8(2)
C3 C4 H4A 109.5
C5 C4 H4A 109.5
C3 C4 H4B 109.5
C5 C4 H4B 109.5
H4A C4 H4B 108.1
C4 C5 C6 111.24(19)
C4 C5 H5A 109.4
C6 C5 H5A 109.4
C4 C5 H5B 109.4
C6 C5 H5B 109.4
H5A C5 H5B 108.0
C5 C6 C1 109.21(16)
C5 C6 P1 111.19(14)
C1 C6 P1 111.65(16)
C5 C6 H6A 108.2
C1 C6 H6A 108.2
P1 C6 H6A 108.2
C8 C7 C12 110.5(2)
C8 C7 H7A 109.6
C12 C7 H7A 109.6
C8 C7 H7B 109.6
C12 C7 H7B 109.6
H7A C7 H7B 108.1
C9 C8 C7 111.7(2)
C9 C8 H8A 109.3
C7 C8 H8A 109.3
C9 C8 H8B 109.3
C7 C8 H8B 109.3
H8A C8 H8B 107.9
C8 C9 C10 112.1(2)
C8 C9 H9A 109.2
C10 C9 H9A 109.2
C8 C9 H9B 109.2
C10 C9 H9B 109.2
H9A C9 H9B 107.9
C9 C10 C11 112.0(2)
C9 C10 H10A 109.2
C11 C10 H10A 109.2
C9 C10 H10B 109.2
C11 C10 H10B 109.2
H10A C10 H10B 107.9
C10 C11 C12 110.3(2)
C10 C11 H11A 109.6
C12 C11 H11A 109.6
C10 C11 H11B 109.6
C12 C11 H11B 109.6
H11A C11 H11B 108.1
C7 C12 C11 109.67(17)
C7 C12 P1 112.44(15)
C11 C12 P1 111.34(15)
C7 C12 H12A 107.7
C11 C12 H12A 107.7
P1 C12 H12A 107.7
N1 C13 N2 121.96(17)
N1 C13 P1 124.96(14)
N2 C13 P1 113.05(13)
C19 C14 C15 110.30(19)
C19 C14 H14A 109.6
C15 C14 H14A 109.6
C19 C14 H14B 109.6
C15 C14 H14B 109.6
H14A C14 H14B 108.1
C16 C15 C14 111.9(2)
C16 C15 H15A 109.2
C14 C15 H15A 109.2
C16 C15 H15B 109.2
C14 C15 H15B 109.2
H15A C15 H15B 107.9
C15 C16 C17 111.4(2)
C15 C16 H16A 109.3
C17 C16 H16A 109.3
C15 C16 H16B 109.3
C17 C16 H16B 109.3
H16A C16 H16B 108.0
C16 C17 C18 111.2(2)
C16 C17 H17A 109.4
C18 C17 H17A 109.4
C16 C17 H17B 109.4
C18 C17 H17B 109.4
H17A C17 H17B 108.0
C19 C18 C17 111.07(19)
C19 C18 H18A 109.4
C17 C18 H18A 109.4
C19 C18 H18B 109.4
C17 C18 H18B 109.4
H18A C18 H18B 108.0
N2 C19 C18 110.20(16)
N2 C19 C14 109.51(17)
C18 C19 C14 111.53(17)
N2 C19 H19A 108.5
C18 C19 H19A 108.5
C14 C19 H19A 108.5
C25 C20 C21 109.25(17)
C25 C20 H20A 109.8
C21 C20 H20A 109.8
C25 C20 H20B 109.8
C21 C20 H20B 109.8
H20A C20 H20B 108.3
C22 C21 C20 111.96(19)
C22 C21 H21A 109.2
C20 C21 H21A 109.2
C22 C21 H21B 109.2
C20 C21 H21B 109.2
H21A C21 H21B 107.9
C21 C22 C23 112.01(19)
C21 C22 H22A 109.2
C23 C22 H22A 109.2
C21 C22 H22B 109.2
C23 C22 H22B 109.2
H22A C22 H22B 107.9
C22 C23 C24 112.64(18)
C22 C23 H23A 109.1
C24 C23 H23A 109.1
C22 C23 H23B 109.1
C24 C23 H23B 109.1
H23A C23 H23B 107.8
C25 C24 C23 109.81(17)
C25 C24 H24A 109.7
C23 C24 H24A 109.7
C25 C24 H24B 109.7
C23 C24 H24B 109.7
H24A C24 H24B 108.2
N1 C25 C20 110.99(16)
N1 C25 C24 110.55(16)
C20 C25 C24 110.50(17)
N1 C25 H25A 108.2
C20 C25 H25A 108.2
C24 C25 H25A 108.2
P1 B2 H26A 105.2(15)
P1 B2 H26B 107.4(14)
H26A B2 H26B 114(2)
P1 B2 H26C 103.1(14)
H26A B2 H26C 110.5(19)
H26B B2 H26C 115.4(19)

loop_
_geom_bond_atom_site_label_1
_geom_bond_atom_site_label_2
_geom_bond_distance
P1 C12 1.8330(19)
P1 C6 1.833(2)
P1 C13 1.8691(19)
P1 B2 1.923(2)
N1 C13 1.318(2)
N1 C25 1.469(2)
N1 H1N 0.80(3)
C1 C2 1.522(4)
C1 C6 1.532(3)
C1 H1A 0.9900
C1 H1B 0.9900
F1 B1 1.381(3)
B1 F3 1.367(3)
B1 F4 1.369(4)
B1 F2 1.392(3)
N2 C13 1.316(2)
N2 C19 1.471(2)
N2 H2N 0.85(3)
C2 C3 1.510(3)
C2 H2A 0.9900
C2 H2B 0.9900
C3 C4 1.509(3)
C3 H3A 0.9900
C3 H3B 0.9900
C4 C5 1.518(3)
C4 H4A 0.9900
C4 H4B 0.9900
C5 C6 1.524(3)
C5 H5A 0.9900
C5 H5B 0.9900
C6 H6A 1.0000
C7 C8 1.519(3)
C7 C12 1.525(3)
C7 H7A 0.9900
C7 H7B 0.9900
C8 C9 1.512(3)
C8 H8A 0.9900
C8 H8B 0.9900
C9 C10 1.513(4)
C9 H9A 0.9900
C9 H9B 0.9900
C10 C11 1.520(3)
C10 H10A 0.9900
C10 H10B 0.9900
C11 C12 1.534(3)
C11 H11A 0.9900
C11 H11B 0.9900
C12 H12A 1.0000
C14 C19 1.521(3)
C14 C15 1.529(3)
C14 H14A 0.9900
C14 H14B 0.9900
C15 C16 1.508(4)
C15 H15A 0.9900
C15 H15B 0.9900
C16 C17 1.519(4)
C16 H16A 0.9900
C16 H16B 0.9900
C17 C18 1.525(3)
C17 H17A 0.9900
C17 H17B 0.9900
C18 C19 1.518(3)
C18 H18A 0.9900
C18 H18B 0.9900
C19 H19A 1.0000
C20 C25 1.523(3)
C20 C21 1.520(3)
C20 H20A 0.9900
C20 H20B 0.9900
C21 C22 1.517(3)
C21 H21A 0.9900
C21 H21B 0.9900
C22 C23 1.516(3)
C22 H22A 0.9900
C22 H22B 0.9900
C23 C24 1.527(3)
C23 H23A 0.9900
C23 H23B 0.9900
C24 C25 1.525(3)
C24 H24A 0.9900
C24 H24B 0.9900
C25 H25A 1.0000
B2 H26A 1.06(3)
B2 H26B 1.07(2)
B2 H26C 1.09(3)
